data_4070292
loop_
_publ_author_name
'Rosen, Evelyn L.'
'Varnado, C. Daniel'
'Tennyson, Andrew G.'
'Khramov, Dimitri M.'
'Kamplain, Justin W.'
'Sung, Daphne H.'
'Cresswell, Philip T.'
'Lynch, Vincent M.'
'Bielawski, Christopher W.'

_publ_section_title
;
 Redox-Active N-Heterocyclic Carbenes: Design, Synthesis, and Evaluation
 of Their Electronic Properties
;
_journal_issue 23
_journal_name_full Organometallics
_journal_page_first 6695
_journal_paper_doi 10.1021/om900698x
_journal_volume 28
_journal_year 2009
_chemical_formula_sum 'C20 H16 Cl Fe Ir N2 O2'
_chemical_formula_weight 599.85
_chemical_name_common 3b
_chemical_name_systematic
;
 ?
;
_space_group_IT_number 19
_symmetry_cell_setting orthorhombic
_symmetry_space_group_name_Hall 'P 2ac 2ab'
_symmetry_space_group_name_H-M 'P 21 21 21'
_atom_sites_solution_hydrogens geom
_atom_sites_solution_primary direct
_atom_sites_solution_secondary difmap
_audit_creation_method SHELXL-97
_cell_angle_alpha 90.00
_cell_angle_beta 90.00
_cell_angle_gamma 90.00
_cell_formula_units_Z 4
_cell_length_a 11.0906(6)
_cell_length_b 12.0344(7)
_cell_length_c 14.1340(11)
_cell_measurement_reflns_used 2421
_cell_measurement_temperature 153(2)
_cell_measurement_theta_max 27.5
_cell_measurement_theta_min 1.0
_cell_volume 1886.4(2)
_computing_cell_refinement 'Collect software, Nonius B.V. 1998'
_computing_data_collection 'Collect software, Nonius B.V. 1998'
_computing_data_reduction
;
DENZO and Scalepack (Otwinoski and Minor, 1997)
;
_computing_molecular_graphics 'XP SHELXTL/PC, Siemens Analytical'
_computing_structure_refinement 'XL SHELXTL/PC, Siemens Analytical'
_computing_structure_solution
;

SIR97 - Altomare A., Burla M.C., Camalli M., Cascarano G.L., Giacovazzo C., 
Guagliardi A., Moliterni A.G.G., Polidori G.,Spagna R.
;
_diffrn_ambient_temperature 153(2)
_diffrn_measured_fraction_theta_full 0.997
_diffrn_measured_fraction_theta_max 0.997
_diffrn_measurement_device_type 'Nonius Kappa CCD'
_diffrn_measurement_method \w-scans
_diffrn_radiation_monochromator graphite
_diffrn_radiation_source 'fine-focus sealed tube'
_diffrn_radiation_type MoK\a
_diffrn_radiation_wavelength 0.71070
_diffrn_reflns_av_R_equivalents 0.0466
_diffrn_reflns_av_sigmaI/netI 0.0370
_diffrn_reflns_limit_h_max 14
_diffrn_reflns_limit_h_min -11
_diffrn_reflns_limit_k_max 15
_diffrn_reflns_limit_k_min -14
_diffrn_reflns_limit_l_max 17
_diffrn_reflns_limit_l_min -18
_diffrn_reflns_number 18802
_diffrn_reflns_theta_full 27.49
_diffrn_reflns_theta_max 27.49
_diffrn_reflns_theta_min 2.22
_exptl_absorpt_coefficient_mu 7.975
_exptl_absorpt_correction_T_max 0.471
_exptl_absorpt_correction_T_min 0.188
_exptl_absorpt_correction_type analytical
_exptl_absorpt_process_details
;
(see. N.W. Alcock (1970). Cryst. Computing, p271)
;
_exptl_crystal_colour yellow
_exptl_crystal_density_diffrn 2.112
_exptl_crystal_density_method 'not measured'
_exptl_crystal_description prisms
_exptl_crystal_F_000 1144
_exptl_crystal_size_max 0.34
_exptl_crystal_size_mid 0.12
_exptl_crystal_size_min 0.08
_refine_diff_density_max 0.457
_refine_diff_density_min -0.790
_refine_diff_density_rms 0.122
_refine_ls_abs_structure_details 'Flack H D (1983), Acta Cryst. A39, 876-881'
_refine_ls_abs_structure_Flack 0.371(5)
_refine_ls_extinction_method none
_refine_ls_goodness_of_fit_ref 1.065
_refine_ls_hydrogen_treatment constr
_refine_ls_matrix_type full
_refine_ls_number_parameters 246
_refine_ls_number_reflns 4288
_refine_ls_number_restraints 0
_refine_ls_restrained_S_all 1.065
_refine_ls_R_factor_all 0.0262
_refine_ls_R_factor_gt 0.0230
_refine_ls_shift/su_max 0.015
_refine_ls_shift/su_mean 0.002
_refine_ls_structure_factor_coef Fsqd
_refine_ls_weighting_details 'calc w=1/[\s^2^(Fo^2^)+(0.0167P)^2^+0.4491P] where P=(Fo^2^+2Fc^2^)/3'
_refine_ls_weighting_scheme calc
_refine_ls_wR_factor_gt 0.0436
_refine_ls_wR_factor_ref 0.0445
_reflns_number_gt 4071
_reflns_number_total 4288
_reflns_threshold_expression >2sigma(I)
_cod_data_source_file om900698x_si_002.cif
_cod_data_source_block bzfcirco
_cod_depositor_comments
;
The following automatic conversions were performed:

'_symmetry_cell_setting' value 'Orthorhombic' changed to
'orthorhombic' according to
/home/saulius/struct/CIF-dictionaries/cif_core.dic dictionary named
'cif_core.dic' version 2.4.2 from 2011-04-26.

Automatic conversion script
Id: cif_fix_values 1715 2011-07-08 13:25:40Z adriana 
;
_cod_original_sg_symbol_H-M P212121
_cod_database_code 4070292

loop_
_symmetry_equiv_pos_as_xyz
'x, y, z'
'-x+1/2, -y, z+1/2'
'x+1/2, -y+1/2, -z'
'-x, y+1/2, -z+1/2'

loop_
_atom_site_label
_atom_site_type_symbol
_atom_site_fract_x
_atom_site_fract_y
_atom_site_fract_z
_atom_site_U_iso_or_equiv
_atom_site_adp_type
_atom_site_occupancy
_atom_site_symmetry_multiplicity
_atom_site_calc_flag
_atom_site_refinement_flags
Ir1 Ir 0.600260(12) 0.412650(10) 0.488451(10) 0.02148(5) Uani 1 1 d .
Fe1 Fe 0.61963(4) 0.76760(4) 0.68381(4) 0.01849(12) Uani 1 1 d .
Cl1 Cl 0.81263(8) 0.42035(8) 0.49620(8) 0.0371(2) Uani 1 1 d .
O1A O 0.3326(3) 0.4148(2) 0.4875(2) 0.0462(8) Uani 1 1 d .
C1A C 0.4356(4) 0.4135(3) 0.4864(3) 0.0300(9) Uani 1 1 d .
O1B O 0.5943(3) 0.1694(2) 0.5430(2) 0.0434(8) Uani 1 1 d .
C1B C 0.5987(4) 0.2613(3) 0.5231(3) 0.0278(8) Uani 1 1 d .
N1 N 0.5716(3) 0.6698(2) 0.4826(2) 0.0186(6) Uani 1 1 d .
N2 N 0.6304(3) 0.6037(3) 0.3483(2) 0.0235(8) Uani 1 1 d .
C1 C 0.6020(3) 0.5743(3) 0.4381(2) 0.0199(7) Uani 1 1 d .
C2 C 0.5806(3) 0.7610(3) 0.4213(3) 0.0216(8) Uani 1 1 d .
C3 C 0.5617(4) 0.8742(3) 0.4333(3) 0.0270(9) Uani 1 1 d .
H3 H 0.5377 0.9044 0.4925 0.032 Uiso 1 1 calc R
C4 C 0.5796(4) 0.9408(3) 0.3547(3) 0.0329(10) Uani 1 1 d .
H4 H 0.5682 1.0188 0.3601 0.040 Uiso 1 1 calc R
C5 C 0.6141(4) 0.8961(3) 0.2680(3) 0.0333(10) Uani 1 1 d .
H5 H 0.6246 0.9446 0.2155 0.040 Uiso 1 1 calc R
C6 C 0.6334(3) 0.7841(3) 0.2556(3) 0.0294(10) Uani 1 1 d .
H6 H 0.6563 0.7538 0.1961 0.035 Uiso 1 1 calc R
C7 C 0.6175(3) 0.7182(3) 0.3348(3) 0.0242(8) Uani 1 1 d .
C8 C 0.5393(3) 0.6765(3) 0.5809(3) 0.0200(8) Uani 1 1 d .
C9 C 0.5878(4) 0.6057(3) 0.6524(3) 0.0213(8) Uani 1 1 d .
H9 H 0.6472 0.5497 0.6440 0.026 Uiso 1 1 calc R
C10 C 0.5297(4) 0.6353(3) 0.7388(3) 0.0274(10) Uani 1 1 d .
H10 H 0.5435 0.6019 0.7988 0.033 Uiso 1 1 calc R
C11 C 0.4480(3) 0.7230(4) 0.7200(3) 0.0301(10) Uani 1 1 d .
H11 H 0.3981 0.7587 0.7654 0.036 Uiso 1 1 calc R
C12 C 0.4529(3) 0.7489(3) 0.6222(3) 0.0275(9) Uani 1 1 d .
H12 H 0.4071 0.8041 0.5904 0.033 Uiso 1 1 calc R
C13 C 0.7625(4) 0.8528(3) 0.6276(3) 0.0278(9) Uani 1 1 d .
H13 H 0.7879 0.8509 0.5635 0.033 Uiso 1 1 calc R
C14 C 0.8026(4) 0.7806(3) 0.7005(3) 0.0291(10) Uani 1 1 d .
H14 H 0.8597 0.7222 0.6939 0.035 Uiso 1 1 calc R
C15 C 0.7419(4) 0.8112(3) 0.7855(3) 0.0297(10) Uani 1 1 d .
H15 H 0.7505 0.7765 0.8455 0.036 Uiso 1 1 calc R
C16 C 0.6660(4) 0.9033(3) 0.7639(3) 0.0327(10) Uani 1 1 d .
H16 H 0.6157 0.9418 0.8074 0.039 Uiso 1 1 calc R
C17 C 0.6787(4) 0.9275(3) 0.6666(3) 0.0297(10) Uani 1 1 d .
H17 H 0.6376 0.9845 0.6332 0.036 Uiso 1 1 calc R
C18 C 0.6792(4) 0.5280(3) 0.2767(3) 0.0327(10) Uani 1 1 d .
H18A H 0.6595 0.4512 0.2939 0.049 Uiso 1 1 calc R
H18B H 0.7669 0.5367 0.2734 0.049 Uiso 1 1 calc R
H18C H 0.6437 0.5454 0.2150 0.049 Uiso 1 1 calc R

loop_
_atom_site_aniso_label
_atom_site_aniso_U_11
_atom_site_aniso_U_22
_atom_site_aniso_U_33
_atom_site_aniso_U_23
_atom_site_aniso_U_13
_atom_site_aniso_U_12
Ir1 0.02539(8) 0.02031(7) 0.01872(8) -0.00069(6) -0.00169(6) 0.00054(6)
Fe1 0.0211(3) 0.0182(2) 0.0161(3) -0.0005(2) 0.0014(2) 0.0013(2)
Cl1 0.0258(4) 0.0421(5) 0.0433(7) -0.0021(7) -0.0043(4) 0.0023(4)
O1A 0.0294(16) 0.0490(18) 0.060(2) 0.021(2) -0.0047(15) -0.0002(14)
C1A 0.037(2) 0.0282(19) 0.024(2) 0.010(3) -0.0059(16) -0.0021(17)
O1B 0.0431(18) 0.0286(15) 0.059(2) 0.0137(15) 0.0149(19) 0.0102(15)
C1B 0.0279(19) 0.033(2) 0.022(2) 0.0005(17) 0.002(2) 0.0030(18)
N1 0.0246(16) 0.0174(14) 0.0137(16) 0.0016(13) -0.0006(14) -0.0038(12)
N2 0.0240(17) 0.0269(18) 0.0195(17) -0.0011(15) 0.0008(13) -0.0011(14)
C1 0.0183(16) 0.0251(18) 0.0163(17) 0.0000(15) -0.0031(16) -0.0018(18)
C2 0.0201(18) 0.0251(19) 0.020(2) 0.0025(16) -0.0048(16) 0.0009(17)
C3 0.033(2) 0.0243(19) 0.024(2) 0.0019(17) -0.0027(18) -0.0013(17)
C4 0.033(2) 0.028(2) 0.037(3) 0.0109(18) -0.007(2) -0.0038(19)
C5 0.034(2) 0.036(2) 0.029(2) 0.0169(19) -0.004(2) -0.006(2)
C6 0.022(2) 0.046(2) 0.021(2) 0.0067(19) -0.0022(16) -0.0018(17)
C7 0.0209(19) 0.035(2) 0.0170(19) 0.0043(16) -0.0024(17) -0.0004(18)
C8 0.0186(19) 0.0231(19) 0.018(2) 0.0015(16) 0.0004(16) -0.0051(16)
C9 0.028(2) 0.0186(18) 0.0172(18) 0.0015(15) -0.0003(17) -0.0043(18)
C10 0.035(2) 0.028(2) 0.019(2) 0.0049(17) -0.0007(19) -0.0114(18)
C11 0.023(2) 0.045(2) 0.022(2) -0.002(2) 0.0071(18) -0.0030(19)
C12 0.0174(18) 0.038(2) 0.027(2) 0.000(2) -0.0003(16) 0.0042(18)
C13 0.032(2) 0.029(2) 0.023(2) 0.0020(18) 0.0026(18) -0.0126(18)
C14 0.0197(19) 0.025(2) 0.042(3) 0.003(2) -0.005(2) -0.0026(17)
C15 0.035(2) 0.026(2) 0.029(2) 0.0042(19) -0.0117(19) -0.0048(18)
C16 0.046(3) 0.026(2) 0.026(2) -0.008(2) -0.0035(19) -0.004(2)
C17 0.043(3) 0.0153(19) 0.031(2) -0.0015(19) -0.006(2) -0.0007(18)
C18 0.038(3) 0.040(2) 0.019(2) -0.006(2) 0.007(2) 0.003(2)

loop_
_atom_type_symbol
_atom_type_description
_atom_type_scat_dispersion_real
_atom_type_scat_dispersion_imag
_atom_type_scat_source
C C 0.0033 0.0016 'International Tables Vol C Tables 4.2.6.8 and 6.1.1.4'
H H 0.0000 0.0000 'International Tables Vol C Tables 4.2.6.8 and 6.1.1.4'
N N 0.0061 0.0033 'International Tables Vol C Tables 4.2.6.8 and 6.1.1.4'
O O 0.0106 0.0060 'International Tables Vol C Tables 4.2.6.8 and 6.1.1.4'
Fe Fe 0.3463 0.8444 'International Tables Vol C Tables 4.2.6.8 and 6.1.1.4'
Cl Cl 0.1484 0.1585 'International Tables Vol C Tables 4.2.6.8 and 6.1.1.4'
Ir Ir -1.4442 7.9887 'International Tables Vol C Tables 4.2.6.8 and 6.1.1.4'

loop_
_geom_angle_atom_site_label_1
_geom_angle_atom_site_label_2
_geom_angle_atom_site_label_3
_geom_angle
C1A Ir1 C1B 90.04(17)
C1A Ir1 C1 89.91(16)
C1B Ir1 C1 174.95(15)
C1A Ir1 Cl1 176.88(13)
C1B Ir1 Cl1 92.01(13)
C1 Ir1 Cl1 88.27(11)
C8 Fe1 C9 41.17(15)
C8 Fe1 C10 68.62(17)
C9 Fe1 C10 41.11(16)
C8 Fe1 C11 68.17(16)
C9 Fe1 C11 68.92(17)
C10 Fe1 C11 40.67(16)
C8 Fe1 C17 124.31(16)
C9 Fe1 C17 158.77(16)
C10 Fe1 C17 159.78(17)
C11 Fe1 C17 125.09(17)
C8 Fe1 C15 159.13(16)
C9 Fe1 C15 121.04(15)
C10 Fe1 C15 104.91(17)
C11 Fe1 C15 120.64(18)
C17 Fe1 C15 68.29(16)
C8 Fe1 C14 123.99(16)
C9 Fe1 C14 105.72(16)
C10 Fe1 C14 120.08(17)
C11 Fe1 C14 156.07(18)
C17 Fe1 C14 67.99(16)
C15 Fe1 C14 40.74(18)
C8 Fe1 C13 109.41(16)
C9 Fe1 C13 122.04(16)
C10 Fe1 C13 156.92(16)
C11 Fe1 C13 161.76(18)
C17 Fe1 C13 40.16(16)
C15 Fe1 C13 68.34(17)
C14 Fe1 C13 40.55(16)
C8 Fe1 C16 159.39(16)
C9 Fe1 C16 158.16(16)
C10 Fe1 C16 122.33(18)
C11 Fe1 C16 107.72(18)
C17 Fe1 C16 40.32(16)
C15 Fe1 C16 40.71(16)
C14 Fe1 C16 68.13(17)
C13 Fe1 C16 67.78(17)
C8 Fe1 C12 40.71(16)
C9 Fe1 C12 69.24(16)
C10 Fe1 C12 68.60(17)
C11 Fe1 C12 40.46(17)
C17 Fe1 C12 109.90(16)
C15 Fe1 C12 157.27(17)
C14 Fe1 C12 161.42(18)
C13 Fe1 C12 125.91(17)
C16 Fe1 C12 123.09(17)
O1A C1A Ir1 178.3(4)
O1B C1B Ir1 177.9(4)
C1 N1 C2 111.1(3)
C1 N1 C8 124.0(3)
C2 N1 C8 124.8(3)
C1 N2 C7 111.2(3)
C1 N2 C18 124.7(3)
C7 N2 C18 123.8(3)
N1 C1 N2 105.7(3)
N1 C1 Ir1 129.5(3)
N2 C1 Ir1 124.7(3)
C3 C2 C7 121.0(4)
C3 C2 N1 133.0(4)
C7 C2 N1 106.0(3)
C4 C3 C2 116.7(4)
C4 C3 H3 121.7
C2 C3 H3 121.7
C3 C4 C5 121.5(4)
C3 C4 H4 119.3
C5 C4 H4 119.3
C6 C5 C4 122.2(4)
C6 C5 H5 118.9
C4 C5 H5 118.9
C5 C6 C7 116.0(4)
C5 C6 H6 122.0
C7 C6 H6 122.0
C6 C7 C2 122.6(4)
C6 C7 N2 131.4(4)
C2 C7 N2 106.0(3)
C12 C8 C9 109.2(3)
C12 C8 N1 126.9(3)
C9 C8 N1 123.9(3)
C12 C8 Fe1 70.7(2)
C9 C8 Fe1 69.4(2)
N1 C8 Fe1 127.9(3)
C8 C9 C10 106.7(3)
C8 C9 Fe1 69.4(2)
C10 C9 Fe1 69.6(2)
C8 C9 H9 126.6
C10 C9 H9 126.6
Fe1 C9 H9 126.0
C11 C10 C9 108.3(4)
C11 C10 Fe1 70.0(2)
C9 C10 Fe1 69.3(2)
C11 C10 H10 125.9
C9 C10 H10 125.9
Fe1 C10 H10 126.4
C10 C11 C12 108.8(4)
C10 C11 Fe1 69.3(2)
C12 C11 Fe1 70.3(2)
C10 C11 H11 125.6
C12 C11 H11 125.6
Fe1 C11 H11 126.4
C11 C12 C8 107.0(4)
C11 C12 Fe1 69.2(2)
C8 C12 Fe1 68.6(2)
C11 C12 H12 126.5
C8 C12 H12 126.5
Fe1 C12 H12 127.2
C17 C13 C14 108.3(4)
C17 C13 Fe1 69.9(2)
C14 C13 Fe1 69.8(2)
C17 C13 H13 125.9
C14 C13 H13 125.9
Fe1 C13 H13 126.0
C13 C14 C15 107.8(3)
C13 C14 Fe1 69.7(2)
C15 C14 Fe1 69.5(2)
C13 C14 H14 126.1
C15 C14 H14 126.1
Fe1 C14 H14 126.3
C16 C15 C14 107.5(4)
C16 C15 Fe1 70.0(2)
C14 C15 Fe1 69.8(2)
C16 C15 H15 126.3
C14 C15 H15 126.3
Fe1 C15 H15 125.5
C17 C16 C15 108.0(4)
C17 C16 Fe1 69.6(2)
C15 C16 Fe1 69.3(2)
C17 C16 H16 126.0
C15 C16 H16 126.0
Fe1 C16 H16 126.7
C13 C17 C16 108.4(4)
C13 C17 Fe1 69.9(2)
C16 C17 Fe1 70.1(2)
C13 C17 H17 125.8
C16 C17 H17 125.8
Fe1 C17 H17 125.8
N2 C18 H18A 109.5
N2 C18 H18B 109.5
H18A C18 H18B 109.5
N2 C18 H18C 109.5
H18A C18 H18C 109.5
H18B C18 H18C 109.5

loop_
_geom_bond_atom_site_label_1
_geom_bond_atom_site_label_2
_geom_bond_distance
Ir1 C1A 1.827(4)
Ir1 C1B 1.887(4)
Ir1 C1 2.071(3)
Ir1 Cl1 2.3596(9)
Fe1 C8 2.028(4)
Fe1 C9 2.029(3)
Fe1 C10 2.033(4)
Fe1 C11 2.043(4)
Fe1 C17 2.047(4)
Fe1 C15 2.044(4)
Fe1 C14 2.049(4)
Fe1 C13 2.047(4)
Fe1 C16 2.053(4)
Fe1 C12 2.056(4)
O1A C1A 1.142(5)
O1B C1B 1.141(5)
N1 C1 1.353(4)
N1 C2 1.402(4)
N1 C8 1.437(5)
N2 C1 1.356(5)
N2 C7 1.398(5)
N2 C18 1.466(5)
C2 C3 1.388(5)
C2 C7 1.389(5)
C3 C4 1.384(6)
C3 H3 0.9500
C4 C5 1.393(6)
C4 H4 0.9500
C5 C6 1.376(6)
C5 H5 0.9500
C6 C7 1.384(6)
C6 H6 0.9500
C8 C12 1.421(5)
C8 C9 1.427(5)
C9 C10 1.426(6)
C9 H9 0.9500
C10 C11 1.417(6)
C10 H10 0.9500
C11 C12 1.418(6)
C11 H11 0.9500
C12 H12 0.9500
C13 C17 1.406(6)
C13 C14 1.420(6)
C13 H13 0.9500
C14 C15 1.425(6)
C14 H14 0.9500
C15 C16 1.425(6)
C15 H15 0.9500
C16 C17 1.413(6)
C16 H16 0.9500
C17 H17 0.9500
C18 H18A 0.9800
C18 H18B 0.9800
C18 H18C 0.9800

loop_
_geom_torsion_atom_site_label_1
_geom_torsion_atom_site_label_2
_geom_torsion_atom_site_label_3
_geom_torsion_atom_site_label_4
_geom_torsion
C2 N1 C1 N2 -0.1(4)
C8 N1 C1 N2 -177.7(3)
C2 N1 C1 Ir1 -177.3(3)
C8 N1 C1 Ir1 5.1(5)
C7 N2 C1 N1 -0.4(4)
C18 N2 C1 N1 174.3(3)
C7 N2 C1 Ir1 177.0(2)
C18 N2 C1 Ir1 -8.4(5)
C1A Ir1 C1 N1 71.4(4)
Cl1 Ir1 C1 N1 -106.0(3)
C1A Ir1 C1 N2 -105.3(3)
Cl1 Ir1 C1 N2 77.2(3)
C1 N1 C2 C3 -178.7(4)
C8 N1 C2 C3 -1.1(6)
C1 N1 C2 C7 0.5(4)
C8 N1 C2 C7 178.1(3)
C7 C2 C3 C4 1.0(6)
N1 C2 C3 C4 -179.9(4)
C2 C3 C4 C5 0.4(6)
C3 C4 C5 C6 -0.7(6)
C4 C5 C6 C7 -0.5(6)
C5 C6 C7 C2 1.9(6)
C5 C6 C7 N2 -179.1(4)
C3 C2 C7 C6 -2.3(6)
N1 C2 C7 C6 178.4(3)
C3 C2 C7 N2 178.6(3)
N1 C2 C7 N2 -0.7(4)
C1 N2 C7 C6 -178.3(4)
C18 N2 C7 C6 7.0(6)
C1 N2 C7 C2 0.7(4)
C18 N2 C7 C2 -174.0(3)
C1 N1 C8 C12 -145.2(4)
C2 N1 C8 C12 37.5(6)
C1 N1 C8 C9 32.0(5)
C2 N1 C8 C9 -145.2(4)
C1 N1 C8 Fe1 121.3(4)
C2 N1 C8 Fe1 -56.0(5)
C9 Fe1 C8 C12 120.2(3)
C10 Fe1 C8 C12 81.6(3)
C11 Fe1 C8 C12 37.7(2)
C17 Fe1 C8 C12 -80.7(3)
C15 Fe1 C8 C12 157.1(4)
C14 Fe1 C8 C12 -165.7(2)
C13 Fe1 C8 C12 -123.0(2)
C16 Fe1 C8 C12 -44.6(6)
C10 Fe1 C8 C9 -38.6(2)
C11 Fe1 C8 C9 -82.5(3)
C17 Fe1 C8 C9 159.1(2)
C15 Fe1 C8 C9 36.9(5)
C14 Fe1 C8 C9 74.1(3)
C13 Fe1 C8 C9 116.8(2)
C16 Fe1 C8 C9 -164.8(4)
C12 Fe1 C8 C9 -120.2(3)
C9 Fe1 C8 N1 -117.6(4)
C10 Fe1 C8 N1 -156.2(4)
C11 Fe1 C8 N1 159.9(4)
C17 Fe1 C8 N1 41.5(4)
C15 Fe1 C8 N1 -80.7(6)
C14 Fe1 C8 N1 -43.5(4)
C13 Fe1 C8 N1 -0.7(4)
C16 Fe1 C8 N1 77.6(6)
C12 Fe1 C8 N1 122.2(4)
C12 C8 C9 C10 0.1(4)
N1 C8 C9 C10 -177.5(3)
Fe1 C8 C9 C10 59.9(2)
C12 C8 C9 Fe1 -59.7(3)
N1 C8 C9 Fe1 122.6(4)
C10 Fe1 C9 C8 117.9(3)
C11 Fe1 C9 C8 80.5(2)
C17 Fe1 C9 C8 -54.6(5)
C15 Fe1 C9 C8 -165.6(2)
C14 Fe1 C9 C8 -124.1(2)
C13 Fe1 C9 C8 -83.1(3)
C16 Fe1 C9 C8 165.7(4)
C12 Fe1 C9 C8 37.1(2)
C8 Fe1 C9 C10 -117.9(3)
C11 Fe1 C9 C10 -37.4(2)
C17 Fe1 C9 C10 -172.5(4)
C15 Fe1 C9 C10 76.5(3)
C14 Fe1 C9 C10 118.0(3)
C13 Fe1 C9 C10 159.0(2)
C16 Fe1 C9 C10 47.7(5)
C12 Fe1 C9 C10 -80.9(3)
C8 C9 C10 C11 -0.4(4)
Fe1 C9 C10 C11 59.4(3)
C8 C9 C10 Fe1 -59.7(2)
C8 Fe1 C10 C11 -81.0(3)
C9 Fe1 C10 C11 -119.6(4)
C17 Fe1 C10 C11 52.6(6)
C15 Fe1 C10 C11 120.0(3)
C14 Fe1 C10 C11 161.2(3)
C13 Fe1 C10 C11 -170.5(4)
C16 Fe1 C10 C11 79.4(3)
C12 Fe1 C10 C11 -37.1(3)
C8 Fe1 C10 C9 38.7(2)
C11 Fe1 C10 C9 119.6(4)
C17 Fe1 C10 C9 172.2(4)
C15 Fe1 C10 C9 -120.4(2)
C14 Fe1 C10 C9 -79.2(3)
C13 Fe1 C10 C9 -50.9(5)
C16 Fe1 C10 C9 -161.0(2)
C12 Fe1 C10 C9 82.5(3)
C9 C10 C11 C12 0.5(4)
Fe1 C10 C11 C12 59.4(3)
C9 C10 C11 Fe1 -58.9(3)
C8 Fe1 C11 C10 82.2(3)
C9 Fe1 C11 C10 37.8(2)
C17 Fe1 C11 C10 -160.4(3)
C15 Fe1 C11 C10 -76.7(3)
C14 Fe1 C11 C10 -43.4(5)
C13 Fe1 C11 C10 168.1(5)
C16 Fe1 C11 C10 -119.3(3)
C12 Fe1 C11 C10 120.1(4)
C8 Fe1 C11 C12 -37.9(2)
C9 Fe1 C11 C12 -82.3(3)
C10 Fe1 C11 C12 -120.1(4)
C17 Fe1 C11 C12 79.5(3)
C15 Fe1 C11 C12 163.2(2)
C14 Fe1 C11 C12 -163.5(4)
C13 Fe1 C11 C12 48.0(7)
C16 Fe1 C11 C12 120.6(2)
C10 C11 C12 C8 -0.4(4)
Fe1 C11 C12 C8 58.4(3)
C10 C11 C12 Fe1 -58.8(3)
C9 C8 C12 C11 0.1(4)
N1 C8 C12 C11 177.7(4)
Fe1 C8 C12 C11 -58.8(3)
C9 C8 C12 Fe1 59.0(3)
N1 C8 C12 Fe1 -123.5(4)
C8 Fe1 C12 C11 119.0(3)
C9 Fe1 C12 C11 81.5(3)
C10 Fe1 C12 C11 37.3(2)
C17 Fe1 C12 C11 -121.2(3)
C15 Fe1 C12 C11 -40.0(5)
C14 Fe1 C12 C11 158.9(4)
C13 Fe1 C12 C11 -163.3(3)
C16 Fe1 C12 C11 -78.2(3)
C9 Fe1 C12 C8 -37.5(2)
C10 Fe1 C12 C8 -81.7(2)
C11 Fe1 C12 C8 -119.0(3)
C17 Fe1 C12 C8 119.9(2)
C15 Fe1 C12 C8 -159.0(4)
C14 Fe1 C12 C8 39.9(6)
C13 Fe1 C12 C8 77.7(3)
C16 Fe1 C12 C8 162.8(2)
C8 Fe1 C13 C17 120.6(3)
C9 Fe1 C13 C17 164.5(2)
C10 Fe1 C13 C17 -158.5(4)
C11 Fe1 C13 C17 41.6(7)
C15 Fe1 C13 C17 -81.6(3)
C14 Fe1 C13 C17 -119.4(4)
C16 Fe1 C13 C17 -37.5(2)
C12 Fe1 C13 C17 78.1(3)
C8 Fe1 C13 C14 -120.0(2)
C9 Fe1 C13 C14 -76.1(3)
C10 Fe1 C13 C14 -39.1(5)
C11 Fe1 C13 C14 161.0(5)
C17 Fe1 C13 C14 119.4(4)
C15 Fe1 C13 C14 37.8(2)
C16 Fe1 C13 C14 81.9(3)
C12 Fe1 C13 C14 -162.5(2)
C17 C13 C14 C15 0.3(4)
Fe1 C13 C14 C15 -59.2(3)
C17 C13 C14 Fe1 59.5(3)
C8 Fe1 C14 C13 80.1(3)
C9 Fe1 C14 C13 121.2(2)
C10 Fe1 C14 C13 163.4(2)
C11 Fe1 C14 C13 -165.4(4)
C17 Fe1 C14 C13 -37.3(2)
C15 Fe1 C14 C13 -119.1(3)
C16 Fe1 C14 C13 -80.9(3)
C12 Fe1 C14 C13 49.8(6)
C8 Fe1 C14 C15 -160.7(2)
C9 Fe1 C14 C15 -119.6(2)
C10 Fe1 C14 C15 -77.5(3)
C11 Fe1 C14 C15 -46.3(5)
C17 Fe1 C14 C15 81.8(2)
C13 Fe1 C14 C15 119.1(3)
C16 Fe1 C14 C15 38.2(2)
C12 Fe1 C14 C15 169.0(4)
C13 C14 C15 C16 -0.8(4)
Fe1 C14 C15 C16 -60.1(3)
C13 C14 C15 Fe1 59.3(3)
C8 Fe1 C15 C16 168.5(4)
C9 Fe1 C15 C16 -164.1(2)
C10 Fe1 C15 C16 -122.6(3)
C11 Fe1 C15 C16 -81.6(3)
C17 Fe1 C15 C16 37.3(3)
C14 Fe1 C15 C16 118.3(4)
C13 Fe1 C15 C16 80.7(3)
C12 Fe1 C15 C16 -52.6(5)
C8 Fe1 C15 C14 50.2(5)
C9 Fe1 C15 C14 77.6(3)
C10 Fe1 C15 C14 119.1(2)
C11 Fe1 C15 C14 160.1(2)
C17 Fe1 C15 C14 -81.0(3)
C13 Fe1 C15 C14 -37.7(2)
C16 Fe1 C15 C14 -118.3(4)
C12 Fe1 C15 C14 -170.9(4)
C14 C15 C16 C17 1.0(5)
Fe1 C15 C16 C17 -59.0(3)
C14 C15 C16 Fe1 60.0(3)
C8 Fe1 C16 C17 -48.8(6)
C9 Fe1 C16 C17 158.8(4)
C10 Fe1 C16 C17 -166.0(2)
C11 Fe1 C16 C17 -123.8(3)
C15 Fe1 C16 C17 119.5(4)
C14 Fe1 C16 C17 81.3(3)
C13 Fe1 C16 C17 37.4(2)
C12 Fe1 C16 C17 -82.0(3)
C8 Fe1 C16 C15 -168.4(4)
C9 Fe1 C16 C15 39.3(6)
C10 Fe1 C16 C15 74.4(3)
C11 Fe1 C16 C15 116.7(3)
C17 Fe1 C16 C15 -119.5(4)
C14 Fe1 C16 C15 -38.2(3)
C13 Fe1 C16 C15 -82.2(3)
C12 Fe1 C16 C15 158.5(3)
C14 C13 C17 C16 0.3(5)
Fe1 C13 C17 C16 59.7(3)
C14 C13 C17 Fe1 -59.4(3)
C15 C16 C17 C13 -0.8(5)
Fe1 C16 C17 C13 -59.7(3)
C15 C16 C17 Fe1 58.9(3)
C8 Fe1 C17 C13 -79.4(3)
C9 Fe1 C17 C13 -38.8(6)
C10 Fe1 C17 C13 155.5(5)
C11 Fe1 C17 C13 -165.3(3)
C15 Fe1 C17 C13 81.7(3)
C14 Fe1 C17 C13 37.7(3)
C16 Fe1 C17 C13 119.4(4)
C12 Fe1 C17 C13 -122.6(3)
C8 Fe1 C17 C16 161.3(2)
C9 Fe1 C17 C16 -158.2(4)
C10 Fe1 C17 C16 36.1(6)
C11 Fe1 C17 C16 75.4(3)
C15 Fe1 C17 C16 -37.6(3)
C14 Fe1 C17 C16 -81.7(3)
C13 Fe1 C17 C16 -119.4(4)
C12 Fe1 C17 C16 118.1(3)
